data_4108355
loop_
_publ_author_name
'Katie L. Ciesienski'
'Kathryn L. Haas'
'Marina G. Dickens'
'Yohannes T. Tesema'
'Katherine J. Franz'

_publ_contact_author_address
;Department of Chemistry
Duke University
PO Box 90346
Durham, NC 27708
;
_publ_contact_author_email katherine.franz@duke.edu
_publ_contact_author_name 'Katherine J. Franz'
_publ_section_title
;
 A Photolabile Ligand for Light-Activated Release of Caged Copper
;
_journal_name_full 'Journal of the American Chemical Society'
_journal_page_first 12246
_journal_page_last 12247
_journal_paper_doi 10.1021/ja8047442
_journal_volume 130
_journal_year 2008
_chemical_formula_moiety 'C21 H19 Cu N5 O5'
_chemical_formula_sum 'C21 H19 Cu N5 O5'
_chemical_formula_weight 484.95
_chemical_name_common '[Cu(OH2)(cage)]'
_chemical_name_systematic
; 
 ? 
;
_space_group_IT_number 14
_symmetry_cell_setting monoclinic
_symmetry_space_group_name_Hall '-P 2yn'
_symmetry_space_group_name_H-M 'P 1 21/n 1'
_atom_sites_solution_hydrogens geom
_atom_sites_solution_primary direct
_atom_sites_solution_secondary difmap
_audit_creation_method SHELXL-97
_cell_angle_alpha 90.00
_cell_angle_beta 95.364(3)
_cell_angle_gamma 90.00
_cell_formula_units_Z 4
_cell_length_a 7.7037(4)
_cell_length_b 12.2546(8)
_cell_length_c 21.0831(12)
_cell_measurement_reflns_used 3206
_cell_measurement_temperature 296(2)
_cell_measurement_theta_max 21.29
_cell_measurement_theta_min 3.32
_cell_volume 1981.7(2)
_computing_cell_refinement SAINT
_computing_data_collection 'Apex II 2.0 Rev.2 (Bruker, 2005)'
_computing_data_reduction 'SAINT 7.12A (Bruker, 2004)'
_computing_molecular_graphics 'SHELXTL 5.1, XP (Sheldrick, 1994)'
_computing_publication_material 'SHELXS-97 (Sheldrick, 1990)'
_computing_structure_refinement 'SHELXL-97 (Sheldrick, 1997)'
_computing_structure_solution 'SHELXS-97 (Sheldrick, 1990)'
_diffrn_ambient_temperature 296(2)
_diffrn_detector_area_resol_mean 8.3
_diffrn_measured_fraction_theta_full 0.989
_diffrn_measured_fraction_theta_max 0.989
_diffrn_measurement_device_type 'Bruker SMART Apex II'
_diffrn_measurement_method \w
_diffrn_radiation_monochromator graphite
_diffrn_radiation_source 'fine-focus sealed tube'
_diffrn_radiation_type MoK\a
_diffrn_radiation_wavelength 0.71073
_diffrn_reflns_av_R_equivalents 0.0815
_diffrn_reflns_av_sigmaI/netI 0.0418
_diffrn_reflns_limit_h_max 8
_diffrn_reflns_limit_h_min -9
_diffrn_reflns_limit_k_max 14
_diffrn_reflns_limit_k_min -14
_diffrn_reflns_limit_l_max 25
_diffrn_reflns_limit_l_min -25
_diffrn_reflns_number 30154
_diffrn_reflns_theta_full 24.96
_diffrn_reflns_theta_max 24.96
_diffrn_reflns_theta_min 1.92
_diffrn_standards_number 0
_exptl_absorpt_coefficient_mu 1.149
_exptl_absorpt_correction_T_max 0.9555
_exptl_absorpt_correction_T_min 0.8744
_exptl_absorpt_correction_type multi-scan
_exptl_absorpt_process_details 'SADABS 2.10 (Sheldrick, 2004)'
_exptl_crystal_colour blue
_exptl_crystal_density_diffrn 1.625
_exptl_crystal_description prism
_exptl_crystal_F_000 996
_exptl_crystal_size_max 0.12
_exptl_crystal_size_mid 0.05
_exptl_crystal_size_min 0.04
_refine_diff_density_max 0.773
_refine_diff_density_min -0.333
_refine_diff_density_rms 0.071
_refine_ls_extinction_method none
_refine_ls_goodness_of_fit_ref 1.152
_refine_ls_hydrogen_treatment constr
_refine_ls_matrix_type full
_refine_ls_number_parameters 293
_refine_ls_number_reflns 3429
_refine_ls_number_restraints 0
_refine_ls_restrained_S_all 1.152
_refine_ls_R_factor_all 0.0664
_refine_ls_R_factor_gt 0.0410
_refine_ls_shift/su_max 0.098
_refine_ls_shift/su_mean 0.005
_refine_ls_structure_factor_coef Fsqd
_refine_ls_weighting_details 'calc w=1/[\s^2^(Fo^2^)+(0.0557P)^2^+0.0000P] where P=(Fo^2^+2Fc^2^)/3'
_refine_ls_weighting_scheme calc
_refine_ls_wR_factor_gt 0.0983
_refine_ls_wR_factor_ref 0.1093
_reflns_number_gt 2545
_reflns_number_total 3429
_reflns_threshold_expression I>2\s(I)
_cod_data_source_file ja8047442_si_002.cif
_cod_data_source_block md54
_cod_original_cell_volume 1981.6(2)
_cod_original_sg_symbol_H-M 'P 1 21/n 1 '
_cod_database_code 4108355

loop_
_symmetry_equiv_pos_as_xyz
'x, y, z'
'-x+1/2, y+1/2, -z+1/2'
'-x, -y, -z'
'x-1/2, -y-1/2, z-1/2'

loop_
_atom_site_label
_atom_site_type_symbol
_atom_site_fract_x
_atom_site_fract_y
_atom_site_fract_z
_atom_site_U_iso_or_equiv
_atom_site_adp_type
_atom_site_occupancy
_atom_site_symmetry_multiplicity
_atom_site_calc_flag
_atom_site_refinement_flags
Cu1 Cu 0.62563(5) 0.76793(4) 0.471339(19) 0.03100(16) Uani 1 1 d .
O1 O 0.6907(4) 0.5818(2) 0.62787(12) 0.0541(8) Uani 1 1 d .
O2 O 0.1922(3) 0.9017(2) 0.53658(12) 0.0389(6) Uani 1 1 d .
O3 O 0.5652(4) 0.8308(4) 0.81243(15) 0.0815(11) Uani 1 1 d .
O4 O 0.4186(4) 0.8328(4) 0.72432(15) 0.0863(12) Uani 1 1 d .
O5 O 0.8696(4) 0.8738(2) 0.46620(14) 0.0429(7) Uani 1 1 d .
H5A H 0.8418 0.9384 0.4653 0.064 Uiso 1 1 calc R
N1 N 0.7282(4) 0.6145(2) 0.46288(13) 0.0339(7) Uani 1 1 d .
N2 N 0.6475(4) 0.7291(2) 0.56114(13) 0.0296(6) Uani 1 1 d .
N3 N 0.4062(3) 0.8438(2) 0.47732(12) 0.0304(7) Uani 1 1 d .
N4 N 0.5702(4) 0.8076(2) 0.37901(13) 0.0324(7) Uani 1 1 d .
N5 N 0.5561(4) 0.8371(3) 0.75532(15) 0.0412(8) Uani 1 1 d .
C1 C 0.7653(5) 0.5589(3) 0.41200(19) 0.0465(10) Uani 1 1 d .
H1A H 0.7599 0.5952 0.3731 0.056 Uiso 1 1 calc R
C2 C 0.8111(6) 0.4513(4) 0.4135(2) 0.0547(11) Uani 1 1 d .
H2A H 0.8386 0.4159 0.3767 0.066 Uiso 1 1 calc R
C3 C 0.8160(6) 0.3961(4) 0.4703(2) 0.0535(11) Uani 1 1 d .
H3A H 0.8446 0.3224 0.4727 0.064 Uiso 1 1 calc R
C4 C 0.7774(5) 0.4529(3) 0.5238(2) 0.0467(10) Uani 1 1 d .
H4A H 0.7805 0.4180 0.5631 0.056 Uiso 1 1 calc R
C5 C 0.7344(4) 0.5613(3) 0.51845(17) 0.0335(8) Uani 1 1 d .
C6 C 0.6877(5) 0.6269(3) 0.57507(17) 0.0343(9) Uani 1 1 d .
C7 C 0.5809(4) 0.7926(3) 0.61219(15) 0.0294(8) Uani 1 1 d .
H7A H 0.4997 0.7477 0.6340 0.035 Uiso 1 1 calc R
C8 C 0.4860(4) 0.8950(3) 0.58517(16) 0.0317(8) Uani 1 1 d .
H8A H 0.4316 0.9302 0.6194 0.038 Uiso 1 1 calc R
H8B H 0.5725 0.9451 0.5714 0.038 Uiso 1 1 calc R
C9 C 0.3477(4) 0.8778(3) 0.53000(16) 0.0281(8) Uani 1 1 d .
C10 C 0.2914(4) 0.8405(3) 0.41858(15) 0.0332(8) Uani 1 1 d .
H10A H 0.2158 0.9039 0.4157 0.040 Uiso 1 1 calc R
H10B H 0.2194 0.7755 0.4174 0.040 Uiso 1 1 calc R
C11 C 0.4045(4) 0.8396(3) 0.36446(16) 0.0300(8) Uani 1 1 d .
C12 C 0.3457(5) 0.8731(3) 0.30426(17) 0.0383(9) Uani 1 1 d .
H12A H 0.2298 0.8936 0.2951 0.046 Uiso 1 1 calc R
C13 C 0.4580(5) 0.8765(3) 0.25730(18) 0.0434(10) Uani 1 1 d .
H13A H 0.4198 0.8993 0.2163 0.052 Uiso 1 1 calc R
C14 C 0.6283(5) 0.8454(3) 0.27248(18) 0.0462(10) Uani 1 1 d .
H14A H 0.7075 0.8472 0.2418 0.055 Uiso 1 1 calc R
C15 C 0.6798(5) 0.8117(3) 0.33328(17) 0.0394(9) Uani 1 1 d .
H15A H 0.7952 0.7909 0.3432 0.047 Uiso 1 1 calc R
C16 C 0.7282(4) 0.8327(3) 0.66074(15) 0.0298(8) Uani 1 1 d .
C17 C 0.7151(4) 0.8563(3) 0.72457(15) 0.0284(8) Uani 1 1 d .
C18 C 0.8519(5) 0.9000(3) 0.76453(17) 0.0384(9) Uani 1 1 d .
H18A H 0.8389 0.9131 0.8073 0.046 Uiso 1 1 calc R
C19 C 1.0056(5) 0.9234(3) 0.73982(18) 0.0415(10) Uani 1 1 d .
H19A H 1.0976 0.9537 0.7657 0.050 Uiso 1 1 calc R
C20 C 1.0238(5) 0.9023(4) 0.67747(19) 0.0456(10) Uani 1 1 d .
H20A H 1.1284 0.9185 0.6608 0.055 Uiso 1 1 calc R
C21 C 0.8884(4) 0.8570(3) 0.63874(17) 0.0378(9) Uani 1 1 d .
H21A H 0.9048 0.8421 0.5965 0.045 Uiso 1 1 calc R
H5B H 0.955(5) 0.868(4) 0.480(2) 0.047(15) Uiso 1 1 d .

loop_
_atom_site_aniso_label
_atom_site_aniso_U_11
_atom_site_aniso_U_22
_atom_site_aniso_U_33
_atom_site_aniso_U_23
_atom_site_aniso_U_13
_atom_site_aniso_U_12
Cu1 0.0330(3) 0.0366(3) 0.0228(2) 0.0034(2) -0.00070(17) 0.0086(2)
O1 0.086(2) 0.0424(18) 0.0334(16) 0.0138(13) 0.0030(14) 0.0103(15)
O2 0.0250(13) 0.0522(17) 0.0390(15) -0.0029(12) -0.0003(11) 0.0064(11)
O3 0.070(2) 0.138(4) 0.0393(19) -0.003(2) 0.0230(16) -0.015(2)
O4 0.0427(19) 0.168(4) 0.050(2) 0.006(2) 0.0098(16) -0.009(2)
O5 0.0289(16) 0.0440(18) 0.0542(19) 0.0076(13) -0.0049(14) -0.0020(13)
N1 0.0359(17) 0.0360(19) 0.0287(16) 0.0007(14) -0.0023(13) 0.0051(14)
N2 0.0351(16) 0.0291(17) 0.0232(15) 0.0001(13) -0.0040(12) 0.0055(13)
N3 0.0273(15) 0.0416(19) 0.0213(15) 0.0021(13) -0.0030(12) 0.0028(13)
N4 0.0364(16) 0.0357(18) 0.0246(16) 0.0015(13) 0.0006(13) 0.0045(14)
N5 0.0343(18) 0.061(2) 0.0287(18) 0.0050(16) 0.0044(15) 0.0016(16)
C1 0.060(3) 0.047(3) 0.032(2) 0.0003(19) 0.0021(19) 0.011(2)
C2 0.067(3) 0.048(3) 0.049(3) -0.013(2) 0.005(2) 0.010(2)
C3 0.061(3) 0.033(2) 0.067(3) -0.009(2) 0.008(2) 0.004(2)
C4 0.057(3) 0.036(2) 0.047(3) 0.006(2) 0.002(2) 0.002(2)
C5 0.0319(19) 0.032(2) 0.035(2) 0.0004(17) -0.0042(15) 0.0010(16)
C6 0.039(2) 0.034(2) 0.028(2) 0.0028(17) -0.0030(16) 0.0017(16)
C7 0.0297(18) 0.035(2) 0.0230(18) 0.0001(15) 0.0004(14) -0.0007(15)
C8 0.0270(18) 0.036(2) 0.031(2) -0.0028(16) -0.0017(15) 0.0022(15)
C9 0.0261(18) 0.027(2) 0.031(2) 0.0028(16) -0.0009(15) -0.0006(14)
C10 0.0362(19) 0.035(2) 0.0271(19) 0.0028(16) -0.0050(15) -0.0012(16)
C11 0.0354(19) 0.0243(19) 0.0295(19) -0.0002(15) -0.0015(15) -0.0014(15)
C12 0.045(2) 0.035(2) 0.032(2) 0.0009(17) -0.0115(17) 0.0000(17)
C13 0.064(3) 0.039(2) 0.025(2) 0.0056(17) -0.0037(19) 0.0009(19)
C14 0.056(3) 0.050(3) 0.034(2) 0.0049(19) 0.0096(19) 0.004(2)
C15 0.044(2) 0.045(2) 0.029(2) 0.0024(18) 0.0037(17) 0.0081(18)
C16 0.0267(17) 0.036(2) 0.0260(18) 0.0040(16) 0.0002(14) 0.0062(15)
C17 0.0292(18) 0.030(2) 0.0261(19) 0.0039(15) 0.0042(14) 0.0047(15)
C18 0.048(2) 0.040(2) 0.025(2) -0.0011(17) -0.0029(17) 0.0050(18)
C19 0.034(2) 0.049(3) 0.039(2) -0.0015(18) -0.0111(17) -0.0047(18)
C20 0.024(2) 0.067(3) 0.046(2) 0.007(2) 0.0030(17) -0.0057(18)
C21 0.033(2) 0.056(3) 0.0245(19) -0.0011(18) 0.0029(15) 0.0010(17)

loop_
_atom_type_symbol
_atom_type_description
_atom_type_scat_dispersion_real
_atom_type_scat_dispersion_imag
_atom_type_scat_source
C C 0.0033 0.0016 'International Tables Vol C Tables 4.2.6.8 and 6.1.1.4'
H H 0.0000 0.0000 'International Tables Vol C Tables 4.2.6.8 and 6.1.1.4'
N N 0.0061 0.0033 'International Tables Vol C Tables 4.2.6.8 and 6.1.1.4'
O O 0.0106 0.0060 'International Tables Vol C Tables 4.2.6.8 and 6.1.1.4'
Cu Cu 0.3201 1.2651 'International Tables Vol C Tables 4.2.6.8 and 6.1.1.4'

loop_
_geom_angle_atom_site_label_1
_geom_angle_atom_site_label_2
_geom_angle_atom_site_label_3
_geom_angle
N2 Cu1 N3 92.90(11)
N2 Cu1 N4 172.75(11)
N3 Cu1 N4 80.80(11)
N2 Cu1 N1 82.02(12)
N3 Cu1 N1 141.94(12)
N4 Cu1 N1 100.70(12)
N2 Cu1 O5 100.82(11)
N3 Cu1 O5 117.00(12)
N4 Cu1 O5 85.32(11)
N1 Cu1 O5 100.95(11)
Cu1 O5 H5A 109.5
Cu1 O5 H5B 132(4)
H5A O5 H5B 109.9
C1 N1 C5 117.8(3)
C1 N1 Cu1 130.9(3)
C5 N1 Cu1 110.7(2)
C6 N2 C7 115.8(3)
C6 N2 Cu1 116.6(2)
C7 N2 Cu1 125.6(2)
C9 N3 C10 120.2(3)
C9 N3 Cu1 125.4(2)
C10 N3 Cu1 113.3(2)
C15 N4 C11 118.3(3)
C15 N4 Cu1 127.9(2)
C11 N4 Cu1 113.7(2)
O4 N5 O3 120.8(3)
O4 N5 C17 120.2(3)
O3 N5 C17 118.9(3)
N1 C1 C2 123.6(4)
N1 C1 H1A 118.2
C2 C1 H1A 118.2
C3 C2 C1 118.8(4)
C3 C2 H2A 120.6
C1 C2 H2A 120.6
C2 C3 C4 118.3(4)
C2 C3 H3A 120.8
C4 C3 H3A 120.8
C5 C4 C3 119.3(4)
C5 C4 H4A 120.4
C3 C4 H4A 120.4
N1 C5 C4 122.2(4)
N1 C5 C6 116.2(3)
C4 C5 C6 121.6(3)
O1 C6 N2 127.4(3)
O1 C6 C5 119.1(3)
N2 C6 C5 113.5(3)
N2 C7 C8 110.5(3)
N2 C7 C16 111.9(3)
C8 C7 C16 106.4(3)
N2 C7 H7A 109.3
C8 C7 H7A 109.3
C16 C7 H7A 109.3
C9 C8 C7 116.6(3)
C9 C8 H8A 108.1
C7 C8 H8A 108.1
C9 C8 H8B 108.2
C7 C8 H8B 108.2
H8A C8 H8B 107.3
O2 C9 N3 125.4(3)
O2 C9 C8 119.5(3)
N3 C9 C8 115.0(3)
N3 C10 C11 107.4(3)
N3 C10 H10A 110.2
C11 C10 H10A 110.2
N3 C10 H10B 110.2
C11 C10 H10B 110.2
H10A C10 H10B 108.5
N4 C11 C12 121.6(3)
N4 C11 C10 115.8(3)
C12 C11 C10 122.5(3)
C11 C12 C13 120.0(4)
C11 C12 H12A 120.0
C13 C12 H12A 120.0
C14 C13 C12 118.4(4)
C14 C13 H13A 120.8
C12 C13 H13A 120.8
C13 C14 C15 119.2(4)
C13 C14 H14A 120.4
C15 C14 H14A 120.4
N4 C15 C14 122.5(3)
N4 C15 H15A 118.7
C14 C15 H15A 118.7
C17 C16 C21 115.2(3)
C17 C16 C7 126.6(3)
C21 C16 C7 118.0(3)
C16 C17 C18 123.1(3)
C16 C17 N5 122.5(3)
C18 C17 N5 114.4(3)
C19 C18 C17 118.9(3)
C19 C18 H18A 120.6
C17 C18 H18A 120.6
C18 C19 C20 120.0(3)
C18 C19 H19A 120.0
C20 C19 H19A 120.0
C19 C20 C21 120.5(3)
C19 C20 H20A 119.7
C21 C20 H20A 119.8
C20 C21 C16 122.3(3)
C20 C21 H21A 118.9
C16 C21 H21A 118.9

loop_
_geom_bond_atom_site_label_1
_geom_bond_atom_site_label_2
_geom_bond_distance
Cu1 N2 1.944(3)
Cu1 N3 1.943(3)
Cu1 N4 2.013(3)
Cu1 N1 2.054(3)
Cu1 O5 2.295(3)
O1 C6 1.241(4)
O2 C9 1.253(4)
O3 N5 1.202(4)
O4 N5 1.193(4)
O5 H5A 0.8200
O5 H5B 0.69(4)
N1 C1 1.324(5)
N1 C5 1.338(4)
N2 C6 1.317(4)
N2 C7 1.460(4)
N3 C9 1.306(4)
N3 C10 1.453(4)
N4 C15 1.341(4)
N4 C11 1.344(4)
N5 C17 1.457(4)
C1 C2 1.365(6)
C1 H1A 0.9300
C2 C3 1.372(6)
C2 H2A 0.9300
C3 C4 1.382(6)
C3 H3A 0.9300
C4 C5 1.371(5)
C4 H4A 0.9300
C5 C6 1.510(5)
C7 C8 1.534(5)
C7 C16 1.536(5)
C7 H7A 0.9800
C8 C9 1.517(4)
C8 H8A 0.9700
C8 H8B 0.9700
C10 C11 1.499(5)
C10 H10A 0.9700
C10 H10B 0.9700
C11 C12 1.370(5)
C12 C13 1.375(5)
C12 H12A 0.9300
C13 C14 1.375(5)
C13 H13A 0.9300
C14 C15 1.369(5)
C14 H14A 0.9300
C15 H15A 0.9300
C16 C17 1.389(4)
C16 C21 1.390(5)
C17 C18 1.393(5)
C18 C19 1.367(5)
C18 H18A 0.9300
C19 C20 1.360(5)
C19 H19A 0.9300
C20 C21 1.380(5)
C20 H20A 0.9300
C21 H21A 0.9300

loop_
_geom_torsion_atom_site_label_1
_geom_torsion_atom_site_label_2
_geom_torsion_atom_site_label_3
_geom_torsion_atom_site_label_4
_geom_torsion
N2 Cu1 N1 C1 179.1(4)
N3 Cu1 N1 C1 94.7(4)
N4 Cu1 N1 C1 5.9(4)
O5 Cu1 N1 C1 -81.3(4)
N2 Cu1 N1 C5 8.7(2)
N3 Cu1 N1 C5 -75.8(3)
N4 Cu1 N1 C5 -164.5(2)
O5 Cu1 N1 C5 108.2(2)
N3 Cu1 N2 C6 132.7(3)
N1 Cu1 N2 C6 -9.4(3)
O5 Cu1 N2 C6 -109.1(3)
N3 Cu1 N2 C7 -30.4(3)
N1 Cu1 N2 C7 -172.5(3)
O5 Cu1 N2 C7 87.8(3)
N2 Cu1 N3 C9 18.0(3)
N4 Cu1 N3 C9 -165.7(3)
N1 Cu1 N3 C9 98.7(3)
O5 Cu1 N3 C9 -85.7(3)
N2 Cu1 N3 C10 -149.8(2)
N4 Cu1 N3 C10 26.5(2)
N1 Cu1 N3 C10 -69.1(3)
O5 Cu1 N3 C10 106.5(2)
N3 Cu1 N4 C15 161.0(3)
N1 Cu1 N4 C15 -57.6(3)
O5 Cu1 N4 C15 42.7(3)
N3 Cu1 N4 C11 -14.6(2)
N1 Cu1 N4 C11 126.7(2)
O5 Cu1 N4 C11 -133.0(3)
C5 N1 C1 C2 -0.8(6)
Cu1 N1 C1 C2 -170.7(3)
N1 C1 C2 C3 1.4(7)
C1 C2 C3 C4 -1.2(6)
C2 C3 C4 C5 0.5(6)
C1 N1 C5 C4 0.0(5)
Cu1 N1 C5 C4 171.9(3)
C1 N1 C5 C6 -178.8(3)
Cu1 N1 C5 C6 -7.0(4)
C3 C4 C5 N1 0.1(6)
C3 C4 C5 C6 178.9(4)
C7 N2 C6 O1 -7.2(5)
Cu1 N2 C6 O1 -172.0(3)
C7 N2 C6 C5 172.8(3)
Cu1 N2 C6 C5 8.0(4)
N1 C5 C6 O1 179.8(3)
C4 C5 C6 O1 1.0(5)
N1 C5 C6 N2 -0.2(4)
C4 C5 C6 N2 -179.1(3)
C6 N2 C7 C8 -162.0(3)
Cu1 N2 C7 C8 1.2(4)
C6 N2 C7 C16 79.6(4)
Cu1 N2 C7 C16 -117.2(3)
N2 C7 C8 C9 51.1(4)
C16 C7 C8 C9 172.8(3)
C10 N3 C9 O2 5.7(5)
Cu1 N3 C9 O2 -161.3(3)
C10 N3 C9 C8 -170.4(3)
Cu1 N3 C9 C8 22.6(4)
C7 C8 C9 O2 117.3(4)
C7 C8 C9 N3 -66.4(4)
C9 N3 C10 C11 159.2(3)
Cu1 N3 C10 C11 -32.3(3)
C15 N4 C11 C12 1.7(5)
Cu1 N4 C11 C12 177.8(3)
C15 N4 C11 C10 -176.0(3)
Cu1 N4 C11 C10 0.1(4)
N3 C10 C11 N4 20.3(4)
N3 C10 C11 C12 -157.4(3)
N4 C11 C12 C13 -1.2(6)
C10 C11 C12 C13 176.3(3)
C11 C12 C13 C14 0.2(6)
C12 C13 C14 C15 0.4(6)
C11 N4 C15 C14 -1.1(6)
Cu1 N4 C15 C14 -176.6(3)
C13 C14 C15 N4 0.1(6)
N2 C7 C16 C17 -153.2(3)
C8 C7 C16 C17 86.0(4)
N2 C7 C16 C21 32.5(4)
C8 C7 C16 C21 -88.3(4)
C21 C16 C17 C18 -0.6(5)
C7 C16 C17 C18 -175.1(3)
C21 C16 C17 N5 179.3(3)
C7 C16 C17 N5 4.9(6)
O4 N5 C17 C16 -23.2(6)
O3 N5 C17 C16 160.2(4)
O4 N5 C17 C18 156.8(4)
O3 N5 C17 C18 -19.9(5)
C16 C17 C18 C19 1.5(6)
N5 C17 C18 C19 -178.5(3)
C17 C18 C19 C20 -1.0(6)
C18 C19 C20 C21 -0.2(6)
C19 C20 C21 C16 1.1(6)
C17 C16 C21 C20 -0.7(6)
C7 C16 C21 C20 174.3(4)
